data_4100626
loop_
_publ_author_name
'Thomas M. Klapo\"tke'
'Peter Mayer'
'Axel Schulz'
'Jan J. Weigand'

_publ_section_title
;
1,5-Diamino-4-methyltetrazolium dinitramide
;
_journal_name_full 'Journal of the American Chemical Society'
_journal_paper_doi 10.1021/ja042636m
_journal_year 2005
_chemical_formula_sum 'C22 H34 I2 N2 Si2'
_chemical_formula_weight 636.49
_space_group_IT_number 9
_symmetry_cell_setting monoclinic
_symmetry_space_group_name_Hall 'C -2yc'
_symmetry_space_group_name_H-M 'C 1 c 1'
_cell_angle_alpha 90.00
_cell_angle_beta 91.362(2)
_cell_angle_gamma 90.00
_cell_formula_units_Z 4
_cell_length_a 13.9427(14)
_cell_length_b 15.7739(16)
_cell_length_c 12.9419(14)
_cell_measurement_temperature 293(2)
_cell_volume 2845.5(5)
_diffrn_ambient_temperature 293(2)
_exptl_crystal_density_diffrn 1.486
_cod_depositor_comments
;
The following automatic conversions were performed:
'_symmetry_cell_setting' value 'Monoclinic' changed to 'monoclinic'
according to '/home/saulius/struct/CIF-dictionaries/cif_core.dic'
dictionary named 'cif_core.dic' version 2.4.1 from 2010-06-29.

Automatic conversion script
Id: cif_fix_enum 1527 2010-12-29 10:47:43Z saulius 
;
_cod_original_sg_symbol_H-M 'C c'
_cod_database_code 4100626

loop_
_symmetry_equiv_pos_as_xyz
'x, y, z'
'x, -y, z+1/2'
'x+1/2, y+1/2, z'
'x+1/2, -y+1/2, z+1/2'

loop_
_atom_site_label
_atom_site_type_symbol
_atom_site_fract_x
_atom_site_fract_y
_atom_site_fract_z
_atom_site_U_iso_or_equiv
_atom_site_adp_type
_atom_site_occupancy
_atom_site_symmetry_multiplicity
_atom_site_calc_flag
_atom_site_refinement_flags
_atom_site_disorder_assembly
_atom_site_disorder_group
I1 I 0.08535(5) 0.10194(4) 0.23224(5) 0.0697(2) Uani 1 1 d . . .
I2 I 0.46585(5) 0.02149(4) 0.91088(5) 0.0628(2) Uani 1 1 d . . .
Si1 Si 0.28905(17) 0.39196(16) 0.3956(2) 0.0488(5) Uani 1 1 d D . .
Si2 Si 0.63798(17) 0.25585(17) 0.4025(2) 0.0515(6) Uani 1 1 d . . .
N1 N 0.4472(6) 0.2306(5) 0.1397(6) 0.0499(16) Uani 1 1 d . . .
N2 N 0.3907(5) 0.1544(5) 0.6102(6) 0.0458(15) Uani 1 1 d . . .
C1 C 0.4460(5) 0.2780(5) 0.3200(6) 0.0391(15) Uani 1 1 d . . .
C2 C 0.3904(5) 0.3126(5) 0.3906(6) 0.0400(16) Uani 1 1 d . . .
C3 C 0.4352(6) 0.2595(5) 0.4779(6) 0.0396(16) Uani 1 1 d . . .
H3 H 0.4662 0.2934 0.5326 0.048 Uiso 1 1 calc R . .
C4 C 0.5079(5) 0.2249(5) 0.3940(7) 0.0404(16) Uani 1 1 d . . .
H4 H 0.4997 0.1641 0.3816 0.048 Uiso 1 1 calc R . .
C5 C 0.4572(6) 0.2948(5) 0.2096(6) 0.0423(17) Uani 1 1 d . . .
C6 C 0.4823(7) 0.3747(6) 0.1734(8) 0.053(2) Uani 1 1 d . . .
H6 H 0.4885 0.4199 0.2192 0.063 Uiso 1 1 calc R . .
C7 C 0.4976(7) 0.3866(7) 0.0705(9) 0.063(3) Uani 1 1 d . . .
H7 H 0.5145 0.4399 0.0465 0.075 Uiso 1 1 calc R . .
C8 C 0.4883(8) 0.3206(7) 0.0027(9) 0.063(2) Uani 1 1 d . . .
H8 H 0.4977 0.3288 -0.0675 0.076 Uiso 1 1 calc R . .
C9 C 0.4645(8) 0.2410(6) 0.0402(8) 0.060(2) Uani 1 1 d . . .
H9 H 0.4607 0.1949 -0.0045 0.072 Uiso 1 1 calc R . .
C10 C 0.4140(15) 0.1457(8) 0.1761(11) 0.098(5) Uani 1 1 d . . .
H10A H 0.4086 0.1077 0.1184 0.147 Uiso 1 1 calc R . .
H10B H 0.3526 0.1515 0.2073 0.147 Uiso 1 1 calc R . .
H10C H 0.4595 0.1236 0.2260 0.147 Uiso 1 1 calc R . .
C11 C 0.3712(5) 0.1911(5) 0.5175(6) 0.0410(16) Uani 1 1 d . . .
C12 C 0.2925(6) 0.1610(6) 0.4621(7) 0.0502(19) Uani 1 1 d . . .
H12 H 0.2762 0.1853 0.3986 0.060 Uiso 1 1 calc R . .
C13 C 0.2379(7) 0.0957(6) 0.4991(9) 0.057(2) Uani 1 1 d . . .
H13 H 0.1873 0.0742 0.4589 0.069 Uiso 1 1 calc R . .
C14 C 0.2573(7) 0.0627(6) 0.5929(9) 0.060(2) Uani 1 1 d . . .
H14 H 0.2184 0.0204 0.6193 0.072 Uiso 1 1 calc R . .
C15 C 0.3345(7) 0.0918(6) 0.6493(8) 0.057(2) Uani 1 1 d . . .
H15 H 0.3487 0.0691 0.7141 0.069 Uiso 1 1 calc R . .
C16 C 0.4773(11) 0.1788(11) 0.6716(11) 0.095(5) Uani 1 1 d . . .
H16A H 0.4763 0.1514 0.7378 0.142 Uiso 1 1 calc R . .
H16B H 0.4781 0.2392 0.6812 0.142 Uiso 1 1 calc R . .
H16C H 0.5336 0.1618 0.6358 0.142 Uiso 1 1 calc R . .
C17 C 0.329(3) 0.504(2) 0.362(3) 0.118(11) Uiso 1 1 d . . .
H17A H 0.3719 0.5025 0.3060 0.207 Uiso 1 1 calc R . .
H17B H 0.3602 0.5294 0.4216 0.207 Uiso 1 1 calc R . .
H17C H 0.2734 0.5376 0.3431 0.207 Uiso 1 1 calc R . .
C18 C 0.209(2) 0.384(2) 0.279(2) 0.110(11) Uiso 1 1 d D . .
H18A H 0.2434 0.3579 0.2240 0.201 Uiso 1 1 calc R . .
H18B H 0.1886 0.4395 0.2585 0.201 Uiso 1 1 calc R . .
H18C H 0.1542 0.3500 0.2949 0.201 Uiso 1 1 calc R . .
C19 C 0.237(3) 0.389(2) 0.5262(18) 0.117(11) Uiso 1 1 d D . .
H19A H 0.2126 0.4447 0.5431 0.205 Uiso 1 1 calc R . .
H19B H 0.2850 0.3731 0.5763 0.205 Uiso 1 1 calc R . .
H19C H 0.1848 0.3492 0.5268 0.205 Uiso 1 1 calc R . .
C20 C 0.6507(8) 0.3727(8) 0.4160(11) 0.074(3) Uani 1 1 d . . .
H20A H 0.6338 0.3894 0.4846 0.111 Uiso 1 1 calc R . .
H20B H 0.6088 0.4004 0.3666 0.111 Uiso 1 1 calc R . .
H20C H 0.7158 0.3887 0.4038 0.111 Uiso 1 1 calc R . .
C21 C 0.6888(11) 0.2224(11) 0.2762(12) 0.094(4) Uani 1 1 d . . .
H21A H 0.7550 0.2388 0.2740 0.141 Uiso 1 1 calc R . .
H21B H 0.6537 0.2494 0.2205 0.141 Uiso 1 1 calc R . .
H21C H 0.6837 0.1620 0.2692 0.141 Uiso 1 1 calc R . .
C22 C 0.6972(8) 0.2023(11) 0.5117(12) 0.091(4) Uani 1 1 d . . .
H22A H 0.7640 0.1948 0.4976 0.136 Uiso 1 1 calc R . .
H22B H 0.6680 0.1479 0.5219 0.136 Uiso 1 1 calc R . .
H22C H 0.6909 0.2360 0.5729 0.136 Uiso 1 1 calc R . .

loop_
_atom_site_aniso_label
_atom_site_aniso_U_11
_atom_site_aniso_U_22
_atom_site_aniso_U_33
_atom_site_aniso_U_23
_atom_site_aniso_U_13
_atom_site_aniso_U_12
I1 0.1056(5) 0.0482(3) 0.0558(4) -0.0039(3) 0.0126(3) 0.0198(3)
I2 0.0890(4) 0.0433(3) 0.0565(4) -0.0029(3) 0.0096(3) -0.0134(3)
Si1 0.0522(11) 0.0447(12) 0.0494(14) -0.0037(10) 0.0022(10) 0.0114(10)
Si2 0.0456(10) 0.0560(14) 0.0532(15) 0.0071(11) 0.0098(10) 0.0014(10)
N1 0.072(4) 0.037(4) 0.042(4) -0.002(3) 0.011(3) -0.004(3)
N2 0.048(3) 0.044(4) 0.044(4) 0.012(3) 0.002(3) -0.009(3)
C1 0.045(4) 0.032(3) 0.040(4) 0.003(3) -0.001(3) -0.003(3)
C2 0.045(4) 0.034(4) 0.041(4) -0.001(3) 0.003(3) -0.002(3)
C3 0.050(4) 0.030(3) 0.039(4) 0.003(3) 0.006(3) -0.002(3)
C4 0.044(4) 0.029(3) 0.048(4) 0.004(3) 0.014(3) 0.002(3)
C5 0.053(4) 0.037(4) 0.037(4) -0.005(3) 0.006(3) -0.001(3)
C6 0.064(5) 0.037(4) 0.058(6) 0.003(4) 0.013(4) -0.005(4)
C7 0.065(5) 0.061(6) 0.062(7) 0.024(5) 0.011(5) 0.001(4)
C8 0.077(6) 0.065(6) 0.050(6) 0.015(5) 0.021(5) 0.000(5)
C9 0.077(6) 0.053(5) 0.050(6) -0.001(4) 0.013(4) 0.002(4)
C10 0.177(15) 0.049(6) 0.069(8) -0.011(5) 0.022(9) -0.040(8)
C11 0.039(3) 0.042(4) 0.042(4) 0.000(3) 0.004(3) -0.002(3)
C12 0.048(4) 0.051(5) 0.052(5) -0.002(4) 0.001(4) -0.010(4)
C13 0.048(4) 0.054(5) 0.069(7) -0.007(4) -0.003(4) -0.014(4)
C14 0.061(5) 0.043(5) 0.076(7) 0.005(4) 0.013(5) -0.009(4)
C15 0.063(5) 0.053(5) 0.056(6) 0.019(4) 0.007(4) -0.009(4)
C16 0.104(9) 0.111(11) 0.068(8) 0.045(8) -0.035(7) -0.057(8)
C20 0.068(6) 0.070(7) 0.084(8) -0.006(6) 0.007(6) -0.026(5)
C21 0.085(8) 0.115(12) 0.085(10) 0.005(8) 0.043(7) 0.015(8)
C22 0.053(5) 0.126(12) 0.093(10) 0.034(8) -0.002(6) 0.028(6)

loop_
_geom_bond_atom_site_label_1
_geom_bond_atom_site_label_2
_geom_bond_distance
_geom_bond_site_symmetry_2
_geom_bond_publ_flag
Si1 C18 1.856(18) . ?
Si1 C19 1.860(18) . ?
Si1 C2 1.890(8) . ?
Si1 C17 1.91(3) . ?
Si2 C22 1.827(12) . ?
Si2 C20 1.860(13) . ?
Si2 C21 1.873(13) . ?
Si2 C4 1.879(8) . ?
N1 C9 1.326(13) . ?
N1 C5 1.363(11) . ?
N1 C10 1.496(14) . ?
N2 C11 1.354(11) . ?
N2 C15 1.366(11) . ?
N2 C16 1.480(14) . ?
C1 C2 1.329(11) . ?
C1 C5 1.465(11) . ?
C1 C4 1.524(11) . ?
C2 C3 1.527(11) . ?
C3 C11 1.499(11) . ?
C3 C4 1.599(11) . ?
C3 H3 0.9800 . ?
C4 H4 0.9800 . ?
C5 C6 1.391(12) . ?
C6 C7 1.367(15) . ?
C6 H6 0.9300 . ?
C7 C8 1.366(18) . ?
C7 H7 0.9300 . ?
C8 C9 1.389(15) . ?
C8 H8 0.9300 . ?
C9 H9 0.9300 . ?
C10 H10A 0.9600 . ?
C10 H10B 0.9600 . ?
C10 H10C 0.9600 . ?
C11 C12 1.381(12) . ?
C12 C13 1.374(13) . ?
C12 H12 0.9300 . ?
C13 C14 1.343(16) . ?
C13 H13 0.9300 . ?
C14 C15 1.366(16) . ?
C14 H14 0.9300 . ?
C15 H15 0.9300 . ?
C16 H16A 0.9600 . ?
C16 H16B 0.9600 . ?
C16 H16C 0.9600 . ?
C17 H17A 0.9794 . ?
C17 H17B 0.9772 . ?
C17 H17C 0.9781 . ?
C18 H18A 0.9610 . ?
C18 H18B 0.9610 . ?
C18 H18C 0.9610 . ?
C19 H19A 0.9601 . ?
C19 H19B 0.9601 . ?
C19 H19C 0.9601 . ?
C20 H20A 0.9600 . ?
C20 H20B 0.9600 . ?
C20 H20C 0.9600 . ?
C21 H21A 0.9600 . ?
C21 H21B 0.9600 . ?
C21 H21C 0.9600 . ?
C22 H22A 0.9600 . ?
C22 H22B 0.9600 . ?
C22 H22C 0.9600 . ?
